data_7228407
loop_
_publ_author_name
'Nian, Leyan'
'Huang, Junben'
'Wu, Kui'
'Su, Zhi'
'Yang, Zhihua'
'Pan, Shilie'

_publ_section_title
;
 BaCu2MIVQ4 (MIV = Si, Ge, and Sn; Q = S, Se): synthesis, crystal
 structures, optical performances and theoretical calculations
;
_journal_issue 47
_journal_name_full 'RSC Adv.'
_journal_page_first 29378
_journal_paper_doi 10.1039/C7RA05022D
_journal_volume 7
_journal_year 2017
_chemical_formula_sum 'Ba Cu2 Se4 Si'
_chemical_formula_weight 608.35
_space_group_crystal_system trigonal
_space_group_IT_number 154
_space_group_name_Hall 'P 32 2"'
_space_group_name_H-M_alt 'P 32 2 1'
_symmetry_space_group_name_Hall 'P 32 2"'
_symmetry_space_group_name_H-M 'P 32 2 1'
_audit_creation_method SHELXL-2014/7
_audit_update_record
;
2017-03-24 deposited with the CCDC.
2017-06-01 downloaded from the CCDC.
;
_cell_angle_alpha 90
_cell_angle_beta 90
_cell_angle_gamma 120
_cell_formula_units_Z 3
_cell_length_a 6.4188(19)
_cell_length_b 6.4188(19)
_cell_length_c 16.083(10)
_cell_measurement_reflns_used 937
_cell_measurement_temperature 293(2)
_cell_measurement_theta_max 27.08
_cell_measurement_theta_min 3.67
_cell_volume 573.9(4)
_computing_cell_refinement 'Bruker SMART'
_computing_data_collection 'Bruker SMART'
_computing_data_reduction 'Bruker SAINT'
_computing_molecular_graphics 'Bruker SHELXTL'
_computing_publication_material 'Bruker SHELXTL'
_computing_structure_refinement 'SHELXL-2014/7 (Sheldrick, 2014)'
_computing_structure_solution 'Bruker SHELXTL'
_diffrn_ambient_temperature 293(2)
_diffrn_measured_fraction_theta_full 1.000
_diffrn_measured_fraction_theta_max 1.000
_diffrn_measurement_device_type 'CCD area detector'
_diffrn_measurement_method 'phi and omega scans'
_diffrn_radiation_type MoK\a
_diffrn_radiation_wavelength 0.71073
_diffrn_reflns_av_R_equivalents 0.0525
_diffrn_reflns_av_unetI/netI 0.0443
_diffrn_reflns_Laue_measured_fraction_full 1.000
_diffrn_reflns_Laue_measured_fraction_max 1.000
_diffrn_reflns_limit_h_max 8
_diffrn_reflns_limit_h_min -8
_diffrn_reflns_limit_k_max 8
_diffrn_reflns_limit_k_min -8
_diffrn_reflns_limit_l_max 9
_diffrn_reflns_limit_l_min -20
_diffrn_reflns_number 3463
_diffrn_reflns_point_group_measured_fraction_full 1.000
_diffrn_reflns_point_group_measured_fraction_max 1.000
_diffrn_reflns_theta_full 25.242
_diffrn_reflns_theta_max 27.295
_diffrn_reflns_theta_min 3.665
_diffrn_source 'sealed tube'
_exptl_absorpt_coefficient_mu 29.673
_exptl_absorpt_correction_T_max 0.7456
_exptl_absorpt_correction_T_min 0.4958
_exptl_absorpt_correction_type multi-scan
_exptl_absorpt_process_details SADABS
_exptl_crystal_colour red
_exptl_crystal_density_diffrn 5.281
_exptl_crystal_description block
_exptl_crystal_F_000 792
_exptl_crystal_size_max 0.133
_exptl_crystal_size_mid 0.097
_exptl_crystal_size_min 0.043
_refine_diff_density_max 0.846
_refine_diff_density_min -0.809
_refine_diff_density_rms 0.207
_refine_ls_abs_structure_details
;
 Refined as an inversion twin.
;
_refine_ls_abs_structure_Flack 0.07(4)
_refine_ls_extinction_coef 0.0016(2)
_refine_ls_extinction_expression Fc^*^=kFc[1+0.001xFc^2^\l^3^/sin(2\q)]^-1/4^
_refine_ls_extinction_method 'SHELXL-2014/7 (Sheldrick 2014'
_refine_ls_goodness_of_fit_ref 1.008
_refine_ls_matrix_type full
_refine_ls_number_parameters 40
_refine_ls_number_reflns 869
_refine_ls_number_restraints 0
_refine_ls_restrained_S_all 1.008
_refine_ls_R_factor_all 0.0310
_refine_ls_R_factor_gt 0.0264
_refine_ls_shift/su_max 0.000
_refine_ls_shift/su_mean 0.000
_refine_ls_structure_factor_coef Fsqd
_refine_ls_weighting_details 'w=1/[\s^2^(Fo^2^)+(0.0129P)^2^] where P=(Fo^2^+2Fc^2^)/3'
_refine_ls_weighting_scheme calc
_refine_ls_wR_factor_gt 0.0437
_refine_ls_wR_factor_ref 0.0449
_reflns_Friedel_coverage 0.597
_reflns_Friedel_fraction_full 1.000
_reflns_Friedel_fraction_max 1.000
_reflns_number_gt 793
_reflns_number_total 869
_reflns_threshold_expression 'I > 2\s(I)'
_cod_data_source_file c7ra05022d2.cif
_cod_data_source_block 33
_cod_original_cell_volume 573.9(5)
_cod_database_code 7228407
_shelx_shelxl_version_number 2014/7
_shelx_space_group_comment
;
The symmetry employed for this shelxl refinement is uniquely defined
by the following loop, which should always be used as a source of
symmetry information in preference to the above space-group names.
They are only intended as comments.
;

loop_
_space_group_symop_operation_xyz
'x, y, z'
'-y, x-y, z+2/3'
'-x+y, -x, z+1/3'
'y, x, -z'
'-x, -x+y, -z+2/3'
'x-y, -y, -z+1/3'

loop_
_atom_site_label
_atom_site_type_symbol
_atom_site_fract_x
_atom_site_fract_y
_atom_site_fract_z
_atom_site_U_iso_or_equiv
_atom_site_adp_type
_atom_site_occupancy
_atom_site_site_symmetry_order
_atom_site_calc_flag
_atom_site_refinement_flags_posn
_atom_site_refinement_flags_adp
_atom_site_refinement_flags_occupancy
Se2 Se 1.02831(17) 0.51676(16) 0.72196(5) 0.0117(2) Uani 1 1 d . . .
Se1 Se 0.67479(16) 0.76707(17) 0.82764(5) 0.0118(2) Uani 1 1 d . . .
Cu1 Cu 0.9203(2) 0.5863(2) 0.57669(8) 0.0230(3) Uani 1 1 d . . .
Si1 Si 1.0000 0.7165(6) 0.8333 0.0093(8) Uani 1 2 d S T P
Ba1 Ba 0.54955(12) 1.0000 0.6667 0.0140(2) Uani 1 2 d S T P

loop_
_atom_site_aniso_label
_atom_site_aniso_U_11
_atom_site_aniso_U_22
_atom_site_aniso_U_33
_atom_site_aniso_U_23
_atom_site_aniso_U_13
_atom_site_aniso_U_12
Se2 0.0121(5) 0.0130(5) 0.0104(4) -0.0024(4) -0.0009(4) 0.0066(4)
Se1 0.0109(5) 0.0137(5) 0.0128(5) -0.0012(4) -0.0013(4) 0.0076(4)
Cu1 0.0198(7) 0.0216(8) 0.0262(7) 0.0038(6) 0.0061(7) 0.0092(6)
Si1 0.0088(17) 0.0101(13) 0.0084(18) -0.0005(7) -0.0010(14) 0.0044(9)
Ba1 0.0155(4) 0.0121(5) 0.0131(4) 0.0014(4) 0.00070(18) 0.0061(2)

loop_
_atom_type_symbol
_atom_type_description
_atom_type_scat_dispersion_real
_atom_type_scat_dispersion_imag
_atom_type_scat_source
Ba Ba -0.3244 2.2819 'International Tables Vol C Tables 4.2.6.8 and 6.1.1.4'
Cu Cu 0.3201 1.2651 'International Tables Vol C Tables 4.2.6.8 and 6.1.1.4'
Se Se -0.0929 2.2259 'International Tables Vol C Tables 4.2.6.8 and 6.1.1.4'
Si Si 0.0817 0.0704 'International Tables Vol C Tables 4.2.6.8 and 6.1.1.4'

loop_
_geom_angle_atom_site_label_1
_geom_angle_atom_site_label_2
_geom_angle_atom_site_label_3
_geom_angle
_geom_angle_site_symmetry_1
_geom_angle_site_symmetry_3
Si1 Se2 Cu1 106.11(7) . 6_666
Si1 Se2 Cu1 121.49(9) . .
Cu1 Se2 Cu1 126.02(5) 6_666 .
Si1 Se2 Ba1 118.77(4) . 1_545
Cu1 Se2 Ba1 105.04(5) 6_666 1_545
Cu1 Se2 Ba1 74.44(4) . 1_545
Si1 Se2 Ba1 90.65(5) . 1_655
Cu1 Se2 Ba1 75.19(4) 6_666 1_655
Cu1 Se2 Ba1 80.04(4) . 1_655
Ba1 Se2 Ba1 148.21(3) 1_545 1_655
Si1 Se1 Cu1 119.95(8) . 3_675
Si1 Se1 Cu1 109.77(9) . 6_566
Cu1 Se1 Cu1 128.79(5) 3_675 6_566
Si1 Se1 Ba1 123.30(5) . .
Cu1 Se1 Ba1 86.67(5) 3_675 .
Cu1 Se1 Ba1 75.59(4) 6_566 .
Si1 Se1 Ba1 91.57(5) . 3_565
Cu1 Se1 Ba1 82.40(5) 3_675 3_565
Cu1 Se1 Ba1 84.89(5) 6_566 3_565
Ba1 Se1 Ba1 144.01(3) . 3_565
Se2 Cu1 Se1 132.69(6) 6_566 2_764
Se2 Cu1 Se1 108.47(6) 6_566 6_666
Se1 Cu1 Se1 99.17(5) 2_764 6_666
Se2 Cu1 Se2 95.36(5) 6_566 .
Se1 Cu1 Se2 117.98(7) 2_764 .
Se1 Cu1 Se2 98.53(6) 6_666 .
Se2 Cu1 Ba1 64.12(4) 6_566 1_545
Se1 Cu1 Ba1 160.17(5) 2_764 1_545
Se1 Cu1 Ba1 62.06(4) 6_666 1_545
Se2 Cu1 Ba1 62.76(4) . 1_545
Se2 Cu1 Ba1 136.20(5) 6_566 1_655
Se1 Cu1 Ba1 58.76(5) 2_764 1_655
Se1 Cu1 Ba1 110.17(5) 6_666 1_655
Se2 Cu1 Ba1 59.30(4) . 1_655
Ba1 Cu1 Ba1 119.25(4) 1_545 1_655
Se2 Si1 Se2 105.26(16) 5_766 .
Se2 Si1 Se1 110.03(3) 5_766 .
Se2 Si1 Se1 112.92(4) . .
Se2 Si1 Se1 112.92(4) 5_766 5_766
Se2 Si1 Se1 110.03(3) . 5_766
Se1 Si1 Se1 105.84(17) . 5_766
Se1 Ba1 Se1 123.62(5) 6_676 .
Se1 Ba1 Se1 69.44(4) 6_676 2_664
Se1 Ba1 Se1 147.85(3) . 2_664
Se1 Ba1 Se1 147.85(3) 6_676 5_666
Se1 Ba1 Se1 69.44(4) . 5_666
Se1 Ba1 Se1 116.75(5) 2_664 5_666
Se1 Ba1 Se2 85.92(3) 6_676 6_566
Se1 Ba1 Se2 70.67(4) . 6_566
Se1 Ba1 Se2 82.26(3) 2_664 6_566
Se1 Ba1 Se2 125.53(2) 5_666 6_566
Se1 Ba1 Se2 70.67(4) 6_676 1_565
Se1 Ba1 Se2 85.92(3) . 1_565
Se1 Ba1 Se2 125.53(2) 2_664 1_565
Se1 Ba1 Se2 82.26(3) 5_666 1_565
Se2 Ba1 Se2 129.61(4) 6_566 1_565
Se1 Ba1 Se2 74.20(2) 6_676 6_576
Se1 Ba1 Se2 141.10(2) . 6_576
Se1 Ba1 Se2 67.74(2) 2_664 6_576
Se1 Ba1 Se2 79.46(3) 5_666 6_576
Se2 Ba1 Se2 148.21(3) 6_566 6_576
Se2 Ba1 Se2 66.799(15) 1_565 6_576
Se1 Ba1 Se2 141.10(2) 6_676 1_455
Se1 Ba1 Se2 74.20(2) . 1_455
Se1 Ba1 Se2 79.46(3) 2_664 1_455
Se1 Ba1 Se2 67.74(2) 5_666 1_455
Se2 Ba1 Se2 66.798(15) 6_566 1_455
Se2 Ba1 Se2 148.21(3) 1_565 1_455
Se2 Ba1 Se2 115.23(4) 6_576 1_455
Se1 Ba1 Cu1 42.35(2) 6_676 1_565
Se1 Ba1 Cu1 127.47(3) . 1_565
Se1 Ba1 Cu1 82.90(4) 2_664 1_565
Se1 Ba1 Cu1 105.59(3) 5_666 1_565
Se2 Ba1 Cu1 128.03(3) 6_566 1_565
Se2 Ba1 Cu1 42.79(3) 1_565 1_565
Se2 Ba1 Cu1 40.70(2) 6_576 1_565
Se2 Ba1 Cu1 155.02(3) 1_455 1_565
Se1 Ba1 Cu1 127.47(3) 6_676 6_566
Se1 Ba1 Cu1 42.35(3) . 6_566
Se1 Ba1 Cu1 105.59(3) 2_664 6_566
Se1 Ba1 Cu1 82.90(3) 5_666 6_566
Se2 Ba1 Cu1 42.79(3) 6_566 6_566
Se2 Ba1 Cu1 128.02(3) 1_565 6_566
Se2 Ba1 Cu1 155.02(3) 6_576 6_566
Se2 Ba1 Cu1 40.69(2) 1_455 6_566
Cu1 Ba1 Cu1 164.09(5) 1_565 6_566
Se1 Ba1 Cu1 105.83(4) 6_676 1_455
Se1 Ba1 Cu1 113.24(3) . 1_455
Se1 Ba1 Cu1 38.84(3) 2_664 1_455
Se1 Ba1 Cu1 92.18(4) 5_666 1_455
Se2 Ba1 Cu1 71.45(2) 6_566 1_455
Se2 Ba1 Cu1 156.84(3) 1_565 1_455
Se2 Ba1 Cu1 90.11(3) 6_576 1_455
Se2 Ba1 Cu1 40.66(3) 1_455 1_455
Cu1 Ba1 Cu1 119.25(4) 1_565 1_455
Cu1 Ba1 Cu1 72.96(3) 6_566 1_455
Se1 Ba1 Cu1 113.24(3) 6_676 6_576
Se1 Ba1 Cu1 105.82(4) . 6_576
Se1 Ba1 Cu1 92.18(4) 2_664 6_576
Se1 Ba1 Cu1 38.84(3) 5_666 6_576
Se2 Ba1 Cu1 156.84(3) 6_566 6_576
Se2 Ba1 Cu1 71.45(2) 1_565 6_576
Se2 Ba1 Cu1 40.66(3) 6_576 6_576
Se2 Ba1 Cu1 90.11(3) 1_455 6_576
Cu1 Ba1 Cu1 72.96(3) 1_565 6_576
Cu1 Ba1 Cu1 119.25(4) 6_566 6_576
Cu1 Ba1 Cu1 90.12(4) 1_455 6_576

loop_
_geom_bond_atom_site_label_1
_geom_bond_atom_site_label_2
_geom_bond_distance
_geom_bond_site_symmetry_2
Se2 Si1 2.263(3) .
Se2 Cu1 2.4285(17) 6_666
Se2 Cu1 2.539(2) .
Se2 Ba1 3.3232(13) 1_545
Se2 Ba1 3.3508(14) 1_655
Se1 Si1 2.269(3) .
Se1 Cu1 2.4286(18) 3_675
Se1 Cu1 2.5045(17) 6_566
Se1 Ba1 3.2843(16) .
Se1 Ba1 3.3108(18) 3_565
Cu1 Se2 2.4285(17) 6_566
Cu1 Se1 2.4286(18) 2_764
Cu1 Se1 2.5045(17) 6_666
Cu1 Ba1 3.6007(17) 1_545
Cu1 Ba1 3.8382(18) 1_655
Si1 Se2 2.263(3) 5_766
Si1 Se1 2.269(3) 5_766
Ba1 Se1 3.2843(16) 6_676
Ba1 Se1 3.3108(18) 2_664
Ba1 Se1 3.3108(18) 5_666
Ba1 Se2 3.3232(14) 6_566
Ba1 Se2 3.3232(14) 1_565
Ba1 Se2 3.3508(14) 6_576
Ba1 Se2 3.3508(14) 1_455
Ba1 Cu1 3.6007(17) 1_565
Ba1 Cu1 3.6007(17) 6_566
Ba1 Cu1 3.8382(18) 1_455
Ba1 Cu1 3.8382(18) 6_576
